data_4342646
loop_
_publ_author_name
'Olechnowicz, Frank'
'Hillhouse, Gregory L.'
'Jordan, Richard F.'

_publ_section_title
;
 Synthesis and Reactivity of NHC-Supported
 Ni2(\m(2)-\h(2),\h(2)-S2)-Bridging Disulfide and Ni2(\m-S)2-Bridging
 Sulfide Complexes.
;
_journal_issue 6
_journal_name_full 'Inorganic chemistry'
_journal_page_first 2705
_journal_page_last 2712
_journal_paper_doi 10.1021/ic502892r
_journal_volume 54
_journal_year 2015
_chemical_formula_moiety 'C54 H74 N4 Ni2 S2'
_chemical_formula_sum 'C54 H74 N4 Ni2 S2'
_chemical_formula_weight 960.70
_chemical_name_systematic
;
 ?
;
_space_group_crystal_system monoclinic
_space_group_IT_number 15
_space_group_name_Hall '-C 2yc'
_space_group_name_H-M_alt 'C 1 2/c 1'
_symmetry_space_group_name_Hall '-C 2yc'
_symmetry_space_group_name_H-M 'C 1 2/c 1'
_atom_sites_solution_hydrogens mixed
_atom_sites_solution_primary direct
_atom_sites_solution_secondary difmap
_audit_creation_method SHELXL-2013
_cell_angle_alpha 90
_cell_angle_beta 118.0870(10)
_cell_angle_gamma 90
_cell_formula_units_Z 4
_cell_length_a 23.8714(9)
_cell_length_b 12.3451(5)
_cell_length_c 19.5255(13)
_cell_measurement_reflns_used 9695
_cell_measurement_temperature 100(2)
_cell_measurement_theta_max 27.5423
_cell_measurement_theta_min 2.4763
_cell_volume 5076.4(4)
_computing_cell_refinement 'APEX2 v2013.10-0 (Bruker AXS)'
_computing_data_collection ShelXtl
_computing_data_reduction 'SAINT V8.34A (Bruker AXS Inc., 2013)'
_computing_molecular_graphics 'Mercury v3.3.1 (CCDC, 2014)'
_computing_publication_material enCIFer
_computing_structure_refinement 'SHELXL-2014/6 (Sheldrick, 2014)'
_computing_structure_solution 'SHELXS-97 (Sheldrick, 1990)'
_diffrn_ambient_temperature 100(2)
_diffrn_detector_area_resol_mean 10.4167
_diffrn_measured_fraction_theta_full 0.999
_diffrn_measured_fraction_theta_max 0.998
_diffrn_measurement_device_type 'Bruker D8 Venture PHOTON 100 CMOS'
_diffrn_measurement_method 'omega and phi scans'
_diffrn_radiation_type MoK\a
_diffrn_radiation_wavelength 0.71073
_diffrn_reflns_av_R_equivalents 0.0383
_diffrn_reflns_av_unetI/netI 0.0143
_diffrn_reflns_Laue_measured_fraction_full 0.999
_diffrn_reflns_Laue_measured_fraction_max 0.998
_diffrn_reflns_limit_h_max 30
_diffrn_reflns_limit_h_min -31
_diffrn_reflns_limit_k_max 15
_diffrn_reflns_limit_k_min -16
_diffrn_reflns_limit_l_max 25
_diffrn_reflns_limit_l_min -25
_diffrn_reflns_number 54989
_diffrn_reflns_point_group_measured_fraction_full 0.999
_diffrn_reflns_point_group_measured_fraction_max 0.998
_diffrn_reflns_theta_full 25.000
_diffrn_reflns_theta_max 27.556
_diffrn_reflns_theta_min 2.242
_diffrn_source 'Incoatec I\mS micro-focus tube'
_exptl_absorpt_coefficient_mu 0.863
_exptl_absorpt_correction_T_max 0.81989
_exptl_absorpt_correction_T_min 0.77226
_exptl_absorpt_correction_type multi-scan
_exptl_absorpt_process_details 'SADABS V2013/10 (Bruker AXS Inc.)'
_exptl_crystal_colour 'fluorescent light green'
_exptl_crystal_density_diffrn 1.257
_exptl_crystal_density_method 'not measured'
_exptl_crystal_description Plates
_exptl_crystal_F_000 2056
_exptl_crystal_size_max 0.280
_exptl_crystal_size_mid 0.258
_exptl_crystal_size_min 0.251
_refine_diff_density_max 0.398
_refine_diff_density_min -0.269
_refine_diff_density_rms 0.070
_refine_ls_extinction_method none
_refine_ls_goodness_of_fit_ref 1.083
_refine_ls_hydrogen_treatment mixed
_refine_ls_matrix_type full
_refine_ls_number_parameters 296
_refine_ls_number_reflns 5859
_refine_ls_number_restraints 0
_refine_ls_restrained_S_all 1.083
_refine_ls_R_factor_all 0.0297
_refine_ls_R_factor_gt 0.0273
_refine_ls_shift/su_max 0.001
_refine_ls_shift/su_mean 0.000
_refine_ls_structure_factor_coef Fsqd
_refine_ls_weighting_details 'w=1/[\s^2^(Fo^2^)+(0.0350P)^2^+5.6292P] where P=(Fo^2^+2Fc^2^)/3'
_refine_ls_weighting_scheme calc
_refine_ls_wR_factor_gt 0.0715
_refine_ls_wR_factor_ref 0.0736
_reflns_Friedel_coverage 0.000
_reflns_number_gt 5488
_reflns_number_total 5859
_reflns_threshold_expression 'I > 2\s(I)'
_cod_data_source_file ic502892r_si_002.cif
_cod_data_source_block FDO05
_cod_depositor_comments 'Adding full bibliography for 4342642--4342646.cif.'
_cod_database_code 4342646
_shelx_space_group_comment
;
The symmetry employed for this shelxl refinement is uniquely defined
by the following loop, which should always be used as a source of
symmetry information in preference to the above space-group names.
They are only intended as comments.
;
_shelx_estimated_absorpt_t_min 0.794
_shelx_estimated_absorpt_t_max 0.813
_shelxl_version_number 2013-4

loop_
_space_group_symop_operation_xyz
'x, y, z'
'-x, y, -z+1/2'
'x+1/2, y+1/2, z'
'-x+1/2, y+1/2, -z+1/2'
'-x, -y, -z'
'x, -y, z-1/2'
'-x+1/2, -y+1/2, -z'
'x+1/2, -y+1/2, z-1/2'

loop_
_atom_site_label
_atom_site_type_symbol
_atom_site_fract_x
_atom_site_fract_y
_atom_site_fract_z
_atom_site_U_iso_or_equiv
_atom_site_adp_type
_atom_site_occupancy
_atom_site_site_symmetry_order
_atom_site_calc_flag
_atom_site_refinement_flags_posn
_atom_site_refinement_flags_adp
_atom_site_refinement_flags_occupancy
_atom_site_disorder_assembly
_atom_site_disorder_group
Ni1 Ni 0.05073(2) 0.72373(2) 0.25354(2) 0.01474(6) Uani 1 1 d . . . . .
S1 S -0.03703(2) 0.72207(3) 0.14243(2) 0.02580(9) Uani 1 1 d . . . . .
H1A H -0.0403(19) 0.628(3) 0.124(2) 0.045(11) Uiso 0.5 1 d . . P A 1
H1B H -0.043(2) 0.823(4) 0.125(3) 0.067(15) Uiso 0.5 1 d . . P B 2
N1 N 0.16789(5) 0.67418(8) 0.24388(6) 0.01275(19) Uani 1 1 d . . . . .
N2 N 0.16959(5) 0.83077(8) 0.29248(6) 0.01301(19) Uani 1 1 d . . . . .
C1 C 0.13158(6) 0.74147(10) 0.26241(7) 0.0132(2) Uani 1 1 d . . . . .
C2 C 0.22651(6) 0.72034(10) 0.26202(7) 0.0144(2) Uani 1 1 d . . . . .
H19 H 0.2594 0.6885 0.2545 0.017 Uiso 1 1 calc R U . . .
C3 C 0.22757(5) 0.81884(10) 0.29231(7) 0.0148(2) Uani 1 1 d . . . . .
H18 H 0.2612 0.8701 0.3100 0.018 Uiso 1 1 calc R U . . .
C4 C 0.14884(6) 0.92992(10) 0.31283(7) 0.0145(2) Uani 1 1 d . . . . .
C5 C 0.10797(6) 0.99887(10) 0.25254(7) 0.0172(2) Uani 1 1 d . . . . .
C6 C 0.09075(6) 1.09629(11) 0.27351(8) 0.0219(3) Uani 1 1 d . . . . .
H10 H 0.0634 1.1447 0.2341 0.026 Uiso 1 1 calc R U . . .
C7 C 0.11280(7) 1.12390(11) 0.35069(9) 0.0242(3) Uani 1 1 d . . . . .
H9 H 0.1012 1.1914 0.3638 0.029 Uiso 1 1 calc R U . . .
C8 C 0.15160(7) 1.05343(11) 0.40857(8) 0.0220(3) Uani 1 1 d . . . . .
H8 H 0.1661 1.0729 0.4613 0.026 Uiso 1 1 calc R U . . .
C9 C 0.16990(6) 0.95425(10) 0.39109(7) 0.0168(2) Uani 1 1 d . . . . .
C10 C 0.21181(6) 0.87772(10) 0.45575(7) 0.0174(2) Uani 1 1 d . . . . .
H50 H 0.2076 0.8038 0.4329 0.021 Uiso 1 1 calc R U . . .
C11 C 0.28153(6) 0.91209(12) 0.49014(8) 0.0226(3) Uani 1 1 d . . . . .
H4 H 0.2947 0.9095 0.4497 0.034 Uiso 1 1 calc R U . . .
H3 H 0.3080 0.8627 0.5323 0.034 Uiso 1 1 calc R U . . .
H2 H 0.2864 0.9860 0.5104 0.034 Uiso 1 1 calc R U . . .
C12 C 0.19159(7) 0.87094(11) 0.51939(8) 0.0223(3) Uani 1 1 d . . . . .
H6 H 0.2164 0.8147 0.5569 0.033 Uiso 1 1 calc R U . . .
H7 H 0.1463 0.8529 0.4960 0.033 Uiso 1 1 calc R U . . .
H5 H 0.1991 0.9409 0.5460 0.033 Uiso 1 1 calc R U . . .
C13 C 0.08408(6) 0.97062(11) 0.16754(7) 0.0198(3) Uani 1 1 d . . . . .
H11 H 0.0859 0.8900 0.1637 0.024 Uiso 1 1 calc R U . . .
C14 C 0.12733(8) 1.01939(15) 0.13783(9) 0.0354(4) Uani 1 1 d . . . . .
H13 H 0.1710 0.9949 0.1706 0.053 Uiso 1 1 calc R U . . .
H12 H 0.1256 1.0986 0.1396 0.053 Uiso 1 1 calc R U . . .
H14 H 0.1131 0.9960 0.0842 0.053 Uiso 1 1 calc R U . . .
C15 C 0.01542(7) 1.00531(15) 0.11683(9) 0.0342(3) Uani 1 1 d . . . . .
H15 H 0.0132 1.0845 0.1127 0.051 Uiso 1 1 calc R U . . .
H16 H -0.0107 0.9801 0.1402 0.051 Uiso 1 1 calc R U . . .
H17 H -0.0004 0.9737 0.0650 0.051 Uiso 1 1 calc R U . . .
C16 C 0.14257(5) 0.58016(10) 0.19455(7) 0.0142(2) Uani 1 1 d . . . . .
C17 C 0.12399(6) 0.59306(10) 0.11518(7) 0.0163(2) Uani 1 1 d . . . . .
C18 C 0.10028(6) 0.50255(11) 0.06746(8) 0.0211(3) Uani 1 1 d . . . . .
H29 H 0.0875 0.5091 0.0136 0.025 Uiso 1 1 calc R U . . .
C19 C 0.09500(6) 0.40327(11) 0.09691(8) 0.0229(3) Uani 1 1 d . . . . .
H28 H 0.0793 0.3422 0.0636 0.027 Uiso 1 1 calc R U . . .
C20 C 0.11267(6) 0.39327(11) 0.17521(8) 0.0209(3) Uani 1 1 d . . . . .
H20 H 0.1084 0.3251 0.1949 0.025 Uiso 1 1 calc R U . . .
C21 C 0.13663(6) 0.48170(10) 0.22572(7) 0.0164(2) Uani 1 1 d . . . . .
C22 C 0.15280(6) 0.46840(10) 0.31032(7) 0.0180(2) Uani 1 1 d . . . . .
H21 H 0.1711 0.5382 0.3377 0.022 Uiso 1 1 calc R U . . .
C23 C 0.20225(6) 0.37916(11) 0.34982(8) 0.0218(3) Uani 1 1 d . . . . .
H24 H 0.2409 0.3967 0.3464 0.033 Uiso 1 1 calc R U . . .
H23 H 0.1852 0.3099 0.3239 0.033 Uiso 1 1 calc R U . . .
H22 H 0.2124 0.3738 0.4045 0.033 Uiso 1 1 calc R U . . .
C24 C 0.09216(7) 0.44484(12) 0.31625(8) 0.0243(3) Uani 1 1 d . . . . .
H27 H 0.0737 0.3762 0.2902 0.036 Uiso 1 1 calc R U . . .
H26 H 0.0615 0.5035 0.2914 0.036 Uiso 1 1 calc R U . . .
H25 H 0.1025 0.4398 0.3710 0.036 Uiso 1 1 calc R U . . .
C25 C 0.12849(6) 0.70079(11) 0.08037(7) 0.0189(2) Uani 1 1 d . . . . .
H30 H 0.1460 0.7556 0.1231 0.023 Uiso 1 1 calc R U . . .
C26 C 0.06296(7) 0.73980(14) 0.01926(9) 0.0304(3) Uani 1 1 d . . . . .
H32 H 0.0670 0.8111 0.0000 0.046 Uiso 1 1 calc R U . . .
H31 H 0.0346 0.7450 0.0426 0.046 Uiso 1 1 calc R U . . .
H33 H 0.0453 0.6882 -0.0240 0.046 Uiso 1 1 calc R U . . .
C27 C 0.17398(7) 0.69247(12) 0.04564(8) 0.0240(3) Uani 1 1 d . . . . .
H35 H 0.2156 0.6676 0.0856 0.036 Uiso 1 1 calc R U . . .
H34 H 0.1784 0.7637 0.0266 0.036 Uiso 1 1 calc R U . . .
H36 H 0.1570 0.6408 0.0025 0.036 Uiso 1 1 calc R U . . .

loop_
_atom_site_aniso_label
_atom_site_aniso_U_11
_atom_site_aniso_U_22
_atom_site_aniso_U_33
_atom_site_aniso_U_23
_atom_site_aniso_U_13
_atom_site_aniso_U_12
Ni1 0.01158(9) 0.01591(9) 0.01906(9) -0.00004(6) 0.00915(7) -0.00001(5)
S1 0.01672(16) 0.0429(2) 0.01867(16) 0.00062(14) 0.00906(13) -0.00048(13)
N1 0.0118(4) 0.0132(5) 0.0134(4) 0.0001(4) 0.0061(4) -0.0003(4)
N2 0.0127(5) 0.0133(5) 0.0141(4) 0.0008(4) 0.0072(4) 0.0006(4)
C1 0.0146(5) 0.0135(5) 0.0115(5) 0.0014(4) 0.0063(4) 0.0005(4)
C2 0.0110(5) 0.0175(6) 0.0156(5) 0.0012(4) 0.0070(4) 0.0007(4)
C3 0.0115(5) 0.0182(6) 0.0154(5) 0.0007(4) 0.0069(4) -0.0001(4)
C4 0.0148(5) 0.0118(5) 0.0195(6) -0.0003(4) 0.0103(5) -0.0009(4)
C5 0.0171(6) 0.0164(6) 0.0210(6) 0.0026(5) 0.0114(5) 0.0007(5)
C6 0.0242(6) 0.0156(6) 0.0283(7) 0.0059(5) 0.0141(5) 0.0045(5)
C7 0.0321(7) 0.0132(6) 0.0329(7) -0.0010(5) 0.0198(6) 0.0025(5)
C8 0.0280(7) 0.0167(6) 0.0231(6) -0.0037(5) 0.0135(5) -0.0008(5)
C9 0.0181(6) 0.0145(6) 0.0195(6) -0.0009(5) 0.0104(5) -0.0019(4)
C10 0.0204(6) 0.0158(6) 0.0159(5) -0.0007(4) 0.0086(5) 0.0002(5)
C11 0.0212(6) 0.0249(7) 0.0202(6) -0.0012(5) 0.0084(5) -0.0018(5)
C12 0.0263(7) 0.0234(7) 0.0198(6) 0.0008(5) 0.0129(5) 0.0011(5)
C13 0.0214(6) 0.0204(6) 0.0180(6) 0.0043(5) 0.0096(5) 0.0033(5)
C14 0.0394(9) 0.0462(10) 0.0277(7) 0.0005(7) 0.0216(7) -0.0091(7)
C15 0.0275(7) 0.0426(9) 0.0250(7) 0.0038(7) 0.0062(6) 0.0122(7)
C16 0.0121(5) 0.0149(5) 0.0162(5) -0.0026(4) 0.0072(4) -0.0001(4)
C17 0.0148(5) 0.0181(6) 0.0162(5) -0.0007(5) 0.0074(4) 0.0000(4)
C18 0.0209(6) 0.0253(7) 0.0173(6) -0.0048(5) 0.0091(5) -0.0041(5)
C19 0.0229(6) 0.0220(6) 0.0248(6) -0.0091(5) 0.0122(5) -0.0082(5)
C20 0.0222(6) 0.0170(6) 0.0269(7) -0.0023(5) 0.0142(5) -0.0051(5)
C21 0.0149(5) 0.0166(6) 0.0193(6) -0.0006(5) 0.0094(5) -0.0005(4)
C22 0.0212(6) 0.0163(6) 0.0185(6) 0.0019(5) 0.0110(5) 0.0001(5)
C23 0.0212(6) 0.0212(6) 0.0242(6) 0.0025(5) 0.0116(5) 0.0026(5)
C24 0.0245(7) 0.0272(7) 0.0269(7) 0.0066(5) 0.0168(6) 0.0057(5)
C25 0.0219(6) 0.0187(6) 0.0145(6) 0.0005(5) 0.0071(5) 0.0004(5)
C26 0.0267(7) 0.0339(8) 0.0239(7) 0.0060(6) 0.0064(6) 0.0071(6)
C27 0.0288(7) 0.0227(6) 0.0236(6) 0.0003(5) 0.0151(6) -0.0040(6)

loop_
_atom_type_symbol
_atom_type_description
_atom_type_scat_dispersion_real
_atom_type_scat_dispersion_imag
_atom_type_scat_source
C C 0.0033 0.0016 'International Tables Vol C Tables 4.2.6.8 and 6.1.1.4'
H H 0.0000 0.0000 'International Tables Vol C Tables 4.2.6.8 and 6.1.1.4'
N N 0.0061 0.0033 'International Tables Vol C Tables 4.2.6.8 and 6.1.1.4'
S S 0.1246 0.1234 'International Tables Vol C Tables 4.2.6.8 and 6.1.1.4'
Ni Ni 0.3393 1.1124 'International Tables Vol C Tables 4.2.6.8 and 6.1.1.4'

loop_
_geom_angle_atom_site_label_1
_geom_angle_atom_site_label_2
_geom_angle_atom_site_label_3
_geom_angle
_geom_angle_site_symmetry_1
_geom_angle_site_symmetry_3
C1 Ni1 S1 123.82(4) . .
C1 Ni1 S1 120.72(4) . 2
S1 Ni1 S1 115.096(12) . 2
C1 Ni1 Ni1 173.04(4) . 2
S1 Ni1 Ni1 57.753(11) . 2
S1 Ni1 Ni1 57.354(11) 2 2
Ni1 S1 Ni1 64.891(12) . 2
Ni1 S1 H1A 101.7(19) . .
Ni1 S1 H1A 105.6(19) 2 .
Ni1 S1 H1B 101(2) . .
Ni1 S1 H1B 101(2) 2 .
C1 N1 C2 111.74(10) . .
C1 N1 C16 123.08(10) . .
C2 N1 C16 123.52(10) . .
C1 N2 C3 111.82(10) . .
C1 N2 C4 123.72(10) . .
C3 N2 C4 124.05(10) . .
N1 C1 N2 103.16(10) . .
N1 C1 Ni1 131.36(9) . .
N2 C1 Ni1 125.47(9) . .
C3 C2 N1 106.85(10) . .
C3 C2 H19 126.6 . .
N1 C2 H19 126.6 . .
C2 C3 N2 106.44(10) . .
C2 C3 H18 126.8 . .
N2 C3 H18 126.8 . .
C9 C4 C5 122.36(11) . .
C9 C4 N2 119.29(11) . .
C5 C4 N2 118.35(11) . .
C6 C5 C4 117.42(12) . .
C6 C5 C13 120.53(11) . .
C4 C5 C13 122.04(11) . .
C7 C6 C5 121.25(12) . .
C7 C6 H10 119.4 . .
C5 C6 H10 119.4 . .
C8 C7 C6 120.03(12) . .
C8 C7 H9 120.0 . .
C6 C7 H9 120.0 . .
C7 C8 C9 121.29(12) . .
C7 C8 H8 119.4 . .
C9 C8 H8 119.4 . .
C8 C9 C4 117.58(12) . .
C8 C9 C10 120.21(11) . .
C4 C9 C10 122.21(11) . .
C9 C10 C11 110.31(10) . .
C9 C10 C12 111.90(11) . .
C11 C10 C12 110.57(11) . .
C9 C10 H50 108.0 . .
C11 C10 H50 108.0 . .
C12 C10 H50 108.0 . .
C10 C11 H4 109.5 . .
C10 C11 H3 109.5 . .
H4 C11 H3 109.5 . .
C10 C11 H2 109.5 . .
H4 C11 H2 109.5 . .
H3 C11 H2 109.5 . .
C10 C12 H6 109.5 . .
C10 C12 H7 109.5 . .
H6 C12 H7 109.5 . .
C10 C12 H5 109.5 . .
H6 C12 H5 109.5 . .
H7 C12 H5 109.5 . .
C5 C13 C15 112.38(11) . .
C5 C13 C14 110.58(11) . .
C15 C13 C14 110.82(12) . .
C5 C13 H11 107.6 . .
C15 C13 H11 107.6 . .
C14 C13 H11 107.6 . .
C13 C14 H13 109.5 . .
C13 C14 H12 109.5 . .
H13 C14 H12 109.5 . .
C13 C14 H14 109.5 . .
H13 C14 H14 109.5 . .
H12 C14 H14 109.5 . .
C13 C15 H15 109.5 . .
C13 C15 H16 109.5 . .
H15 C15 H16 109.5 . .
C13 C15 H17 109.5 . .
H15 C15 H17 109.5 . .
H16 C15 H17 109.5 . .
C21 C16 C17 122.35(11) . .
C21 C16 N1 120.31(10) . .
C17 C16 N1 117.34(11) . .
C18 C17 C16 117.67(12) . .
C18 C17 C25 119.65(11) . .
C16 C17 C25 122.68(11) . .
C19 C18 C17 121.33(12) . .
C19 C18 H29 119.3 . .
C17 C18 H29 119.3 . .
C18 C19 C20 119.79(12) . .
C18 C19 H28 120.1 . .
C20 C19 H28 120.1 . .
C19 C20 C21 121.23(12) . .
C19 C20 H20 119.4 . .
C21 C20 H20 119.4 . .
C16 C21 C20 117.60(11) . .
C16 C21 C22 122.86(11) . .
C20 C21 C22 119.51(11) . .
C21 C22 C23 111.52(11) . .
C21 C22 C24 109.71(11) . .
C23 C22 C24 110.90(11) . .
C21 C22 H21 108.2 . .
C23 C22 H21 108.2 . .
C24 C22 H21 108.2 . .
C22 C23 H24 109.5 . .
C22 C23 H23 109.5 . .
H24 C23 H23 109.5 . .
C22 C23 H22 109.5 . .
H24 C23 H22 109.5 . .
H23 C23 H22 109.5 . .
C22 C24 H27 109.5 . .
C22 C24 H26 109.5 . .
H27 C24 H26 109.5 . .
C22 C24 H25 109.5 . .
H27 C24 H25 109.5 . .
H26 C24 H25 109.5 . .
C17 C25 C27 110.71(11) . .
C17 C25 C26 111.23(11) . .
C27 C25 C26 110.70(11) . .
C17 C25 H30 108.0 . .
C27 C25 H30 108.0 . .
C26 C25 H30 108.0 . .
C25 C26 H32 109.5 . .
C25 C26 H31 109.5 . .
H32 C26 H31 109.5 . .
C25 C26 H33 109.5 . .
H32 C26 H33 109.5 . .
H31 C26 H33 109.5 . .
C25 C27 H35 109.5 . .
C25 C27 H34 109.5 . .
H35 C27 H34 109.5 . .
C25 C27 H36 109.5 . .
H35 C27 H36 109.5 . .
H34 C27 H36 109.5 . .

loop_
_geom_bond_atom_site_label_1
_geom_bond_atom_site_label_2
_geom_bond_distance
_geom_bond_site_symmetry_2
Ni1 C1 1.8677(12) .
Ni1 S1 2.1945(4) .
Ni1 S1 2.2042(4) 2
Ni1 Ni1 2.3600(3) 2
S1 Ni1 2.2042(4) 2
S1 H1A 1.21(4) .
S1 H1B 1.28(5) .
N1 C1 1.3666(15) .
N1 C2 1.3934(15) .
N1 C16 1.4464(15) .
N2 C1 1.3718(16) .
N2 C3 1.3934(15) .
N2 C4 1.4446(15) .
C2 C3 1.3472(17) .
C2 H19 0.9500 .
C3 H18 0.9500 .
C4 C9 1.3982(17) .
C4 C5 1.4073(17) .
C5 C6 1.3934(18) .
C5 C13 1.5199(17) .
C6 C7 1.385(2) .
C6 H10 0.9500 .
C7 C8 1.381(2) .
C7 H9 0.9500 .
C8 C9 1.3952(18) .
C8 H8 0.9500 .
C9 C10 1.5159(17) .
C10 C11 1.5326(18) .
C10 C12 1.5327(18) .
C10 H50 1.0000 .
C11 H4 0.9800 .
C11 H3 0.9800 .
C11 H2 0.9800 .
C12 H6 0.9800 .
C12 H7 0.9800 .
C12 H5 0.9800 .
C13 C15 1.5239(19) .
C13 C14 1.5260(19) .
C13 H11 1.0000 .
C14 H13 0.9800 .
C14 H12 0.9800 .
C14 H14 0.9800 .
C15 H15 0.9800 .
C15 H16 0.9800 .
C15 H17 0.9800 .
C16 C21 1.3963(17) .
C16 C17 1.4059(16) .
C17 C18 1.3930(18) .
C17 C25 1.5201(18) .
C18 C19 1.385(2) .
C18 H29 0.9500 .
C19 C20 1.3868(19) .
C19 H28 0.9500 .
C20 C21 1.4002(18) .
C20 H20 0.9500 .
C21 C22 1.5178(17) .
C22 C23 1.5312(18) .
C22 C24 1.5336(18) .
C22 H21 1.0000 .
C23 H24 0.9800 .
C23 H23 0.9800 .
C23 H22 0.9800 .
C24 H27 0.9800 .
C24 H26 0.9800 .
C24 H25 0.9800 .
C25 C27 1.5306(19) .
C25 C26 1.5315(19) .
C25 H30 1.0000 .
C26 H32 0.9800 .
C26 H31 0.9800 .
C26 H33 0.9800 .
C27 H35 0.9800 .
C27 H34 0.9800 .
C27 H36 0.9800 .
